data_4100505
_journal_name_full 'Journal of the American Chemical Society'
_journal_paper_doi 10.1021/ja052081a
_journal_year 2005
_chemical_formula_sum 'C52 H60 Co N12 O12 S'
_chemical_formula_weight 1135.00
_chemical_name_common CoL4
_space_group_IT_number 81
_symmetry_cell_setting tetragonal
_symmetry_space_group_name_Hall 'P -4'
_symmetry_space_group_name_H-M 'P -4'
_cell_angle_alpha 90.00
_cell_angle_beta 90.00
_cell_angle_gamma 90.00
_cell_formula_units_Z 2
_cell_length_a 18.070(3)
_cell_length_b 18.070(3)
_cell_length_c 8.0756(16)
_cell_measurement_temperature 120(2)
_cell_volume 2636.9(7)
_diffrn_ambient_temperature 120(2)
_exptl_crystal_density_diffrn 1.429
_cod_database_code 4100505

loop_
_symmetry_equiv_pos_as_xyz
'x, y, z'
'y, -x, -z'
'-x, -y, z'
'-y, x, -z'

loop_
_atom_site_label
_atom_site_type_symbol
_atom_site_fract_x
_atom_site_fract_y
_atom_site_fract_z
_atom_site_U_iso_or_equiv
_atom_site_adp_type
_atom_site_occupancy
_atom_site_symmetry_multiplicity
_atom_site_calc_flag
_atom_site_refinement_flags
_atom_site_disorder_assembly
_atom_site_disorder_group
S1 S 0.0000 0.0000 0.5000 0.009(3) Uani 1 4 d S . .
Co1 Co 0.0000 0.5000 0.7618(8) 0.0080(14) Uani 1 2 d S . .
O4 O 0.0000 0.5000 1.0275(5) 0.0141(8) Uani 1 2 d S . .
N4 N 0.11835(11) 0.47960(11) 0.7619(3) 0.0121(4) Uani 1 1 d . . .
C5 C 0.01264(18) 0.33832(16) 0.6469(5) 0.0133(6) Uani 1 1 d . . .
C9 C 0.00304(17) 0.26189(16) 0.6435(5) 0.0123(6) Uani 1 1 d . . .
N2 N 0.02853(13) 0.21392(13) 0.5187(3) 0.0155(5) Uani 1 1 d . . .
N5 N 0.28684(13) 0.52139(12) 0.5160(3) 0.0147(5) Uani 1 1 d . . .
C22 C 0.38378(19) 0.61724(17) -0.1558(4) 0.0164(7) Uani 1 1 d . . .
C16 C 0.27028(16) 0.45312(17) 0.7653(5) 0.0155(6) Uani 1 1 d . . .
C4 C 0.11736(17) 0.11239(18) -0.1532(5) 0.0166(7) Uani 1 1 d . . .
C8 C 0.08777(17) 0.11679(18) 0.0055(5) 0.0146(7) Uani 1 1 d . . .
C21 C 0.38160(18) 0.58539(17) 0.0008(5) 0.0151(7) Uani 1 1 d . . .
N1 N -0.01552(11) 0.38090(11) 0.7673(3) 0.0126(4) Uani 1 1 d . . .
C17 C 0.23866(16) 0.49473(16) 0.6389(4) 0.0111(6) Uani 1 1 d . . .
C23 C 0.32329(17) 0.65723(17) -0.2185(5) 0.0161(7) Uani 1 1 d . . .
C7 C 0.10199(17) 0.17850(17) 0.1055(5) 0.0145(6) Uani 1 1 d . . .
O1 O 0.0762(3) 0.29847(18) 0.3358(5) 0.0293(9) Uani 1 1 d . . .
C14 C 0.14909(17) 0.43665(17) 0.8786(5) 0.0138(6) Uani 1 1 d . . .
N6 N 0.32369(12) 0.56538(12) 0.2637(3) 0.0144(5) Uani 1 1 d . . .
C20 C 0.31881(16) 0.59297(16) 0.1009(4) 0.0122(6) Uani 1 1 d . . .
C2 C -0.06378(19) 0.27361(17) 0.8989(5) 0.0176(7) Uani 1 1 d . . .
C18 C 0.16269(16) 0.50973(17) 0.6448(4) 0.0125(6) Uani 1 1 d . . .
O3 O 0.0000 0.5000 0.5059(5) 0.0143(8) Uani 1 2 d S . .
C3 C -0.03572(18) 0.22883(16) 0.7747(5) 0.0154(6) Uani 1 1 d . . .
C1 C -0.05330(18) 0.34910(17) 0.8913(5) 0.0166(7) Uani 1 1 d . . .
N3 N 0.07312(12) 0.17558(11) 0.2694(3) 0.0154(5) Uani 1 1 d . . .
C12 C 0.1454(2) 0.23542(19) 0.0437(5) 0.0203(8) Uani 1 1 d . . .
C25 C 0.25701(18) 0.63063(19) 0.0386(5) 0.0171(7) Uani 1 1 d . . .
C10 C 0.16303(18) 0.16847(18) -0.2154(5) 0.0181(7) Uani 1 1 d . . .
C15 C 0.22426(17) 0.42341(18) 0.8875(5) 0.0168(7) Uani 1 1 d . . .
C6 C 0.06051(17) 0.23416(16) 0.3716(4) 0.0149(6) Uani 1 1 d . . .
C11 C 0.1753(2) 0.22988(19) -0.1160(5) 0.0216(7) Uani 1 1 d . . .
C13 C 0.1991(2) 0.1620(2) -0.3824(6) 0.0257(8) Uani 1 1 d . . .
C19 C 0.26568(16) 0.54260(17) 0.3589(4) 0.0146(6) Uani 1 1 d . . .
C24 C 0.25995(17) 0.66135(19) -0.1192(5) 0.0193(7) Uani 1 1 d . . .
C26 C 0.3265(2) 0.6951(2) -0.3846(6) 0.0258(8) Uani 1 1 d . . .
S2 S 0.5000 0.5000 0.5000 0.009(3) Uani 1 4 d S . .
O7 O 0.4400(2) 0.4695(2) 0.6043(6) 0.0201(9) Uani 1 1 d . . .
O6 O -0.0302(2) 0.0599(2) 0.6031(6) 0.0181(8) Uani 1 1 d . . .
O5 O 0.09032(18) 0.44361(18) 0.2701(4) 0.0148(6) Uani 1 1 d . . .
H2O H 0.0358(3) 0.4770(4) 1.0995(8) 0.0308(13) Uani 1 1 d . . .
O2 O 0.20131(19) 0.5417(2) 0.3101(5) 0.0200(8) Uani 1 1 d . . .
H4O H 0.1382(3) 0.4696(3) 0.2846(8) 0.0275(13) Uani 1 1 d . . .
H4N H 0.3412(4) 0.5144(5) 0.5407(10) 0.0315(17) Uani 1 1 d . . .
H3N H 0.0612(4) 0.1235(4) 0.3137(10) 0.0292(17) Uani 1 1 d . . .
H2N H 0.0166(4) 0.1594(4) 0.5368(10) 0.0278(16) Uani 1 1 d . . .
H5N H 0.3766(4) 0.5612(4) 0.3132(10) 0.0247(16) Uani 1 1 d . . .
H5 H 0.0443(4) 0.3658(4) 0.5506(10) 0.0289(17) Uani 1 1 d . . .
H21 H 0.4298(4) 0.5565(4) 0.0501(9) 0.0282(16) Uani 1 1 d . . .
H18 H 0.1380(4) 0.5461(4) 0.5567(11) 0.0325(19) Uani 1 1 d . . .
H8 H 0.0533(4) 0.0735(4) 0.0543(11) 0.0350(18) Uani 1 1 d . . .
H22 H 0.4325(4) 0.6102(4) -0.2314(12) 0.0341(17) Uani 1 1 d . . .
H9 H 0.1059(5) 0.0632(4) -0.2302(12) 0.0405(19) Uani 1 1 d . . .
H25 H 0.2092(4) 0.6373(4) 0.1175(11) 0.0374(19) Uani 1 1 d . . .
H16 H 0.3291(4) 0.4442(4) 0.7715(11) 0.0326(16) Uani 1 1 d . . .
H26B H 0.3713(6) 0.6713(6) -0.4615(14) 0.058(3) Uani 1 1 d . . .
H13A H 0.1706(5) 0.1235(6) -0.4615(12) 0.050(2) Uani 1 1 d . . .
H12 H 0.1581(5) 0.2839(4) 0.1186(11) 0.042(2) Uani 1 1 d . . .
H14 H 0.1108(4) 0.4113(5) 0.9616(10) 0.0327(18) Uani 1 1 d . . .
H24 H 0.2128(4) 0.6915(5) -0.1646(10) 0.042(2) Uani 1 1 d . . .
H15 H 0.2484(4) 0.3898(4) 0.9870(11) 0.0327(17) Uani 1 1 d . . .
H11 H 0.2099(5) 0.2750(5) -0.1613(12) 0.047(2) Uani 1 1 d . . .
H26A H 0.2765(5) 0.6872(6) -0.4534(13) 0.051(2) Uani 1 1 d . . .
H13C H 0.2007(6) 0.2134(5) -0.4462(14) 0.059(3) Uani 1 1 d . . .
H3 H -0.0416(5) 0.1699(3) 0.7755(12) 0.0371(19) Uani 1 1 d . . .
H13B H 0.2549(6) 0.1437(7) -0.3698(15) 0.067(3) Uani 1 1 d . . .
H26C H 0.3354(9) 0.7527(6) -0.3739(16) 0.087(5) Uani 1 1 d . . .
H2 H -0.0929(5) 0.2496(4) 1.0035(11) 0.042(2) Uani 1 1 d . . .
H1 H -0.0765(4) 0.3874(4) 0.9874(10) 0.0316(17) Uani 1 1 d . . .
H3O H 0.0967(4) 0.3908(3) 0.2897(8) 0.0295(13) Uani 1 1 d . . .
H1O H 0.0359(3) 0.4781(3) 0.4332(7) 0.0263(12) Uani 1 1 d . . .

loop_
_atom_site_aniso_label
_atom_site_aniso_U_11
_atom_site_aniso_U_22
_atom_site_aniso_U_33
_atom_site_aniso_U_23
_atom_site_aniso_U_13
_atom_site_aniso_U_12
S1 0.000(4) 0.000(4) 0.028(9) 0.000 0.000 0.000
Co1 0.008(5) 0.015(5) 0.001(3) 0.000 0.000 -0.007(4)
O4 0.012(3) 0.013(3) 0.0179(19) 0.000 0.000 0.001(2)
N4 0.0068(9) 0.0150(10) 0.0143(13) 0.0033(9) -0.0022(8) 0.0005(8)
C5 0.0170(14) 0.0077(13) 0.0153(19) 0.0002(12) 0.0032(13) -0.0009(11)
C9 0.0154(14) 0.0082(13) 0.0132(19) 0.0024(11) 0.0018(11) -0.0014(11)
N2 0.0221(11) 0.0080(11) 0.0165(14) -0.0007(9) 0.0037(9) -0.0003(9)
N5 0.0095(11) 0.0168(11) 0.0177(14) 0.0029(9) 0.0015(9) 0.0003(8)
C22 0.0186(16) 0.0186(16) 0.0120(19) -0.0031(12) 0.0053(13) -0.0020(13)
C16 0.0090(14) 0.0201(15) 0.0173(18) 0.0052(13) -0.0001(12) 0.0027(11)
C4 0.0151(15) 0.0153(15) 0.020(2) -0.0048(14) -0.0015(13) 0.0012(12)
C8 0.0149(15) 0.0122(14) 0.017(2) -0.0053(13) -0.0023(13) -0.0005(12)
C21 0.0115(15) 0.0144(15) 0.019(2) 0.0000(13) 0.0019(13) -0.0001(12)
N1 0.0145(10) 0.0086(9) 0.0145(13) -0.0028(9) 0.0023(9) -0.0001(8)
C17 0.0084(12) 0.0121(13) 0.0128(18) 0.0029(11) 0.0022(11) 0.0012(10)
C23 0.0185(15) 0.0141(14) 0.0157(18) 0.0001(12) 0.0035(13) 0.0007(12)
C7 0.0167(14) 0.0085(14) 0.0182(19) -0.0014(12) 0.0015(12) -0.0018(11)
O1 0.059(3) 0.0066(15) 0.022(2) -0.0022(13) 0.0195(19) -0.0035(17)
C14 0.0084(13) 0.0170(14) 0.0161(18) 0.0025(12) 0.0008(12) 0.0032(11)
N6 0.0107(10) 0.0185(10) 0.0140(13) 0.0021(9) 0.0023(9) -0.0024(8)
C20 0.0109(14) 0.0113(13) 0.0145(18) 0.0008(11) 0.0017(11) -0.0005(11)
C2 0.0241(16) 0.0101(14) 0.0187(19) 0.0029(12) 0.0102(13) -0.0047(11)
C18 0.0086(13) 0.0120(14) 0.0167(19) 0.0038(13) 0.0000(12) 0.0017(11)
O3 0.008(2) 0.021(3) 0.014(2) 0.000 0.000 -0.003(2)
C3 0.0195(15) 0.0106(14) 0.0162(18) 0.0018(12) 0.0023(12) -0.0019(11)
C1 0.0217(15) 0.0131(14) 0.0151(17) -0.0026(12) 0.0085(13) -0.0007(12)
N3 0.0204(11) 0.0072(10) 0.0186(13) -0.0002(9) 0.0022(9) -0.0005(8)
C12 0.0255(18) 0.0144(16) 0.0210(19) -0.0015(13) 0.0037(13) -0.0048(13)
C25 0.0141(15) 0.0228(16) 0.0144(17) 0.0019(12) 0.0012(12) 0.0014(12)
C10 0.0203(16) 0.0162(15) 0.0177(19) -0.0012(12) -0.0007(13) 0.0036(12)
C15 0.0095(14) 0.0191(14) 0.0218(19) 0.0043(13) 0.0010(12) 0.0016(11)
C6 0.0218(15) 0.0103(13) 0.0125(17) -0.0020(11) 0.0016(12) -0.0007(11)
C11 0.0243(17) 0.0206(16) 0.0199(18) -0.0027(13) 0.0027(14) -0.0020(13)
C13 0.029(2) 0.033(2) 0.016(2) 0.0016(16) 0.0043(16) -0.0004(16)
C19 0.0059(12) 0.0209(14) 0.0169(17) 0.0023(12) 0.0000(11) -0.0018(10)
C24 0.0142(15) 0.0218(15) 0.0219(18) 0.0037(13) 0.0002(13) 0.0047(12)
C26 0.034(2) 0.0247(19) 0.018(2) 0.0034(15) 0.0055(16) 0.0003(15)
S2 0.002(4) 0.002(4) 0.024(9) 0.000 0.000 0.000
O7 0.0187(18) 0.0156(18) 0.026(3) 0.0064(17) 0.0073(16) -0.0009(15)
O6 0.0146(18) 0.0135(17) 0.026(3) -0.0098(16) 0.0027(16) -0.0012(14)
O5 0.0150(16) 0.0111(16) 0.0184(17) 0.0012(12) -0.0004(12) 0.0009(13)
H2O 0.029(3) 0.035(3) 0.029(4) 0.005(3) -0.002(3) 0.008(3)
O2 0.0100(15) 0.0275(19) 0.022(2) 0.0064(14) -0.0003(13) -0.0047(14)
H4O 0.012(3) 0.030(3) 0.040(4) 0.001(3) 0.001(2) -0.002(2)
H4N 0.014(3) 0.048(5) 0.033(5) 0.008(3) 0.001(3) 0.002(3)
H3N 0.035(4) 0.021(4) 0.031(5) 0.000(3) 0.005(3) -0.001(3)
H2N 0.037(4) 0.016(3) 0.030(5) -0.002(3) 0.005(3) -0.005(3)
H5N 0.016(3) 0.035(4) 0.024(5) 0.003(3) 0.002(2) 0.002(3)
H5 0.049(4) 0.021(3) 0.018(4) 0.001(2) 0.013(3) -0.008(3)
H21 0.018(3) 0.042(4) 0.024(4) 0.006(3) 0.008(3) 0.013(3)
H18 0.021(3) 0.033(4) 0.043(5) 0.020(3) -0.001(3) 0.004(3)
H8 0.031(4) 0.027(4) 0.046(5) 0.003(3) 0.006(3) -0.014(3)
H22 0.029(3) 0.045(4) 0.029(5) 0.005(3) 0.016(3) 0.003(3)
H9 0.060(5) 0.030(4) 0.031(5) -0.014(4) 0.003(4) -0.010(3)
H25 0.025(3) 0.056(5) 0.031(4) 0.013(3) 0.010(3) 0.020(3)
H16 0.017(3) 0.041(4) 0.039(5) 0.009(3) 0.000(3) 0.008(3)
H26B 0.052(6) 0.077(7) 0.044(7) 0.005(5) 0.021(5) 0.011(5)
H13A 0.059(6) 0.071(6) 0.021(5) -0.011(4) 0.012(4) -0.009(5)
H12 0.057(5) 0.030(4) 0.038(5) -0.014(3) 0.015(4) -0.022(3)
H14 0.018(3) 0.044(4) 0.036(5) 0.014(3) 0.003(3) 0.007(3)
H24 0.026(3) 0.072(5) 0.027(4) 0.012(4) -0.001(3) 0.024(4)
H15 0.019(3) 0.037(4) 0.042(5) 0.019(3) 0.009(3) 0.011(3)
H11 0.051(5) 0.039(4) 0.049(6) -0.004(4) 0.025(4) -0.015(4)
H26A 0.032(4) 0.080(6) 0.041(5) 0.019(5) -0.013(4) 0.001(4)
H13C 0.080(7) 0.042(5) 0.054(7) 0.011(4) 0.030(5) -0.002(5)
H3 0.058(5) 0.007(3) 0.047(5) 0.004(3) 0.015(4) -0.003(3)
H13B 0.042(5) 0.121(9) 0.038(6) -0.009(6) 0.008(4) 0.037(5)
H26C 0.189(14) 0.030(5) 0.041(6) -0.002(4) -0.004(8) -0.022(6)
H2 0.060(5) 0.022(3) 0.044(5) 0.008(3) 0.030(4) -0.003(3)
H1 0.040(4) 0.028(4) 0.026(4) -0.002(3) 0.021(3) 0.000(3)
H3O 0.041(4) 0.019(3) 0.029(3) 0.002(2) 0.005(3) 0.004(3)
H1O 0.024(3) 0.033(3) 0.022(3) -0.001(2) 0.000(2) 0.005(2)

loop_
_geom_bond_atom_site_label_1
_geom_bond_atom_site_label_2
_geom_bond_distance
_geom_bond_site_symmetry_2
_geom_bond_publ_flag
S1 O6 1.470(4) 4_556 ?
S1 O6 1.470(4) . ?
S1 O6 1.470(4) 2_556 ?
S1 O6 1.470(4) 3 ?
Co1 O3 2.066(8) . ?
Co1 O4 2.145(8) . ?
Co1 N4 2.170(2) . ?
Co1 N4 2.170(2) 3_565 ?
Co1 N1 2.171(2) . ?
Co1 N1 2.171(2) 3_565 ?
O4 H2O 0.964(7) . ?
N4 C14 1.341(4) . ?
N4 C18 1.353(4) . ?
C5 N1 1.340(4) . ?
C5 C9 1.392(4) . ?
C5 H5 1.086(8) . ?
C9 C3 1.404(5) . ?
C9 N2 1.407(4) . ?
N2 C6 1.370(5) . ?
N2 H2N 1.019(7) . ?
N5 C19 1.380(5) . ?
N5 C17 1.405(4) . ?
N5 H4N 1.010(8) . ?
C22 C21 1.390(5) . ?
C22 C23 1.405(5) . ?
C22 H22 1.078(8) . ?
C16 C17 1.391(5) . ?
C16 C15 1.398(5) . ?
C16 H16 1.076(7) . ?
C4 C8 1.391(5) . ?
C4 C10 1.400(5) . ?
C4 H9 1.105(8) . ?
C8 C7 1.401(5) . ?
C8 H8 1.075(8) . ?
C21 C20 1.400(5) . ?
C21 H21 1.091(7) . ?
N1 C1 1.342(4) . ?
C17 C18 1.400(4) . ?
C23 C24 1.400(5) . ?
C23 C26 1.507(6) . ?
C7 C12 1.386(5) . ?
C7 N3 1.424(4) . ?
O1 C6 1.231(5) . ?
C14 C15 1.381(4) . ?
C14 H14 1.067(8) . ?
N6 C19 1.363(4) . ?
N6 C20 1.409(4) . ?
N6 H5N 1.038(7) . ?
C20 C25 1.401(5) . ?
C2 C1 1.378(4) . ?
C2 C3 1.385(5) . ?
C2 H2 1.085(8) . ?
C18 H18 1.067(8) . ?
O3 H1O 0.960(7) . ?
C3 H3 1.071(7) . ?
C1 H1 1.121(8) . ?
N3 C6 1.362(4) . ?
N3 H3N 1.030(8) . ?
C12 C11 1.402(6) . ?
C12 H12 1.090(8) . ?
C25 C24 1.390(5) . ?
C25 H25 1.080(8) . ?
C10 C11 1.388(5) . ?
C10 C13 1.503(6) . ?
C15 H15 1.098(8) . ?
C11 H11 1.089(9) . ?
C13 H13A 1.076(12) . ?
C13 H13C 1.063(11) . ?
C13 H13B 1.065(11) . ?
C19 O2 1.228(5) . ?
C24 H24 1.076(8) . ?
C26 H26B 1.106(11) . ?
C26 H26A 1.071(10) . ?
C26 H26C 1.057(11) . ?
S2 O7 1.480(4) 4_656 ?
S2 O7 1.480(4) 3_665 ?
S2 O7 1.480(4) . ?
S2 O7 1.480(4) 2_566 ?
O5 H4O 0.992(7) . ?
O5 H3O 0.974(7) . ?
